data_7049941
loop_
_publ_author_name
'Lundberg, Daniel'
'Persson, Ingmar'

_publ_section_title
;
 On solvated tin(iv) ions and the coordination chemistry of high-valent
 d<sup>10</sup> metal ions.
;
_journal_issue 25
_journal_name_full 'Dalton transactions (Cambridge, England : 2003)'
_journal_page_first 9089
_journal_page_last 9093
_journal_paper_doi 10.1039/c9dt01097a
_journal_volume 48
_journal_year 2019
_chemical_compound_source 'synthesized from dmso solution'
_chemical_formula_moiety 'C11 H33 O5 S5 Sn, 3(Cl O4)'
_chemical_formula_sum 'C11 H33 Cl3 O17 S5 Sn'
_chemical_formula_weight 822.73
_chemical_name_common 'pentakis(dmso)methyltin(II) perchlorate'
_chemical_name_systematic 'pentakis(dimethylsulfoxide)methyltin(II) perchlorate'
_chemical_properties_physical moisture-sensitive
_space_group_crystal_system monoclinic
_space_group_IT_number 14
_space_group_name_Hall '-P 2ybc'
_space_group_name_H-M_alt 'P 1 21/c 1'
_symmetry_space_group_name_Hall '-P 2ybc'
_symmetry_space_group_name_H-M 'P 1 21/c 1'
_atom_sites_solution_hydrogens geom
_audit_creation_method SHELXL-2016/6
_audit_update_record
;
2019-04-26 deposited with the CCDC.    2019-04-29 downloaded from the CCDC.
;
_cell_angle_alpha 90
_cell_angle_beta 100.511(6)
_cell_angle_gamma 90
_cell_formula_units_Z 4
_cell_length_a 11.530(6)
_cell_length_b 15.232(8)
_cell_length_c 18.522(10)
_cell_measurement_reflns_used 912
_cell_measurement_temperature 296(2)
_cell_measurement_theta_max 32.2165
_cell_measurement_theta_min 3.3210
_cell_volume 3198(3)
_computing_cell_refinement 'SAINT (Bruker, 2012)'
_computing_data_collection 'SAINT (Bruker, 2012)'
_computing_data_reduction 'SAINT (Bruker, 2012)'
_computing_molecular_graphics 'Diamond 2.1e (Crystal Impact GbR, 2001)'
_computing_structure_refinement 'SHELXL-2016/6 (Sheldrick, 2016)'
_computing_structure_solution 'SHELXS-2016/6 (Sheldrick, 2016)'
_diffrn_ambient_temperature 296(2)
_diffrn_measured_fraction_theta_full 0.998
_diffrn_measured_fraction_theta_max 0.998
_diffrn_measurement_device_type 'Bruker APEX-II'
_diffrn_measurement_method '\q and \w scans'
_diffrn_radiation_probe x-ray
_diffrn_radiation_type MoK\a
_diffrn_radiation_wavelength 0.71073
_diffrn_reflns_av_R_equivalents 0.0224
_diffrn_reflns_av_unetI/netI 0.0186
_diffrn_reflns_Laue_measured_fraction_full 0.998
_diffrn_reflns_Laue_measured_fraction_max 0.998
_diffrn_reflns_limit_h_max 14
_diffrn_reflns_limit_h_min -13
_diffrn_reflns_limit_k_max 18
_diffrn_reflns_limit_k_min -18
_diffrn_reflns_limit_l_max 22
_diffrn_reflns_limit_l_min -22
_diffrn_reflns_number 25161
_diffrn_reflns_point_group_measured_fraction_full 0.998
_diffrn_reflns_point_group_measured_fraction_max 0.998
_diffrn_reflns_theta_full 25.242
_diffrn_reflns_theta_max 25.681
_diffrn_reflns_theta_min 2.601
_diffrn_source 'sealed X-ray tube'
_diffrn_source_type 'Bruker APEX-II'
_diffrn_standards_interval_count 0
_diffrn_standards_interval_time 0
_diffrn_standards_number 0
_exptl_absorpt_coefficient_mu 1.439
_exptl_absorpt_correction_T_max 0.673
_exptl_absorpt_correction_T_min 0.658
_exptl_absorpt_correction_type multi-scan
_exptl_absorpt_process_details 'SADABS (Bruker, 2003)'
_exptl_crystal_colour colourless
_exptl_crystal_density_diffrn 1.704
_exptl_crystal_description block
_exptl_crystal_F_000 1664
_exptl_crystal_recrystallization_method dmso
_exptl_crystal_size_max 0.4
_exptl_crystal_size_mid 0.3
_exptl_crystal_size_min 0.2
_refine_diff_density_max 0.400
_refine_diff_density_min -0.317
_refine_diff_density_rms 0.053
_refine_ls_extinction_method none
_refine_ls_goodness_of_fit_ref 1.022
_refine_ls_hydrogen_treatment constr
_refine_ls_matrix_type full
_refine_ls_number_parameters 420
_refine_ls_number_reflns 6063
_refine_ls_number_restraints 80
_refine_ls_restrained_S_all 1.028
_refine_ls_R_factor_all 0.0332
_refine_ls_R_factor_gt 0.0262
_refine_ls_shift/su_max 0.002
_refine_ls_shift/su_mean 0.000
_refine_ls_structure_factor_coef Fsqd
_refine_ls_weighting_details 'w=1/[\s^2^(Fo^2^)+(0.0361P)^2^+1.3277P] where P=(Fo^2^+2Fc^2^)/3'
_refine_ls_weighting_scheme calc
_refine_ls_wR_factor_gt 0.0648
_refine_ls_wR_factor_ref 0.0692
_reflns_Friedel_coverage 0.000
_reflns_number_gt 5183
_reflns_number_total 6063
_reflns_threshold_expression 'I > 2\s(I)'
_cod_data_source_file c9dt01097a2.cif
_cod_data_source_block sn4dmso_0m
_cod_depositor_comments
;
The following automatic conversions were performed:

'_diffrn_radiation_probe' value 'X-ray' changed to 'x-ray' according
to
/home/data/users/saulius/crontab/automatic-downloads/rss-feeds/RSC/lib/dictionaries/cif_core.dic
dictionary named 'cif_core.dic' version 2.4.2 from 2011-04-26.

Automatic conversion script
Id: cif_fix_values 4973 2017-02-22 13:04:09Z antanas 

 Adding full bibliography for 7049941.cif.
;
_cod_database_code 7049941
_shelx_space_group_comment
;
The symmetry employed for this shelxl refinement is uniquely defined
by the following loop, which should always be used as a source of
symmetry information in preference to the above space-group names.
They are only intended as comments.
;
_shelx_estimated_absorpt_t_min 0.649
_shelx_estimated_absorpt_t_max 0.656

loop_
_space_group_symop_operation_xyz
'x, y, z'
'-x, y+1/2, -z+1/2'
'-x, -y, -z'
'x, -y-1/2, z-1/2'

loop_
_atom_site_label
_atom_site_type_symbol
_atom_site_fract_x
_atom_site_fract_y
_atom_site_fract_z
_atom_site_U_iso_or_equiv
_atom_site_adp_type
_atom_site_occupancy
_atom_site_site_symmetry_order
_atom_site_calc_flag
_atom_site_refinement_flags_posn
_atom_site_refinement_flags_adp
_atom_site_refinement_flags_occupancy
_atom_site_disorder_assembly
_atom_site_disorder_group
Sn1 Sn 0.67945(2) 0.27298(2) 0.81575(2) 0.04122(7) Uani 1 1 d . . . . .
O1 O 0.85095(15) 0.31489(13) 0.80681(9) 0.0521(4) Uani 1 1 d . . . . .
S1 S 0.91981(6) 0.29002(5) 0.74551(4) 0.05651(18) Uani 1 1 d . . . . .
C11 C 1.0167(4) 0.3795(3) 0.7488(3) 0.0992(13) Uani 1 1 d . . . . .
H11A H 0.972173 0.432179 0.735536 0.149 Uiso 1 1 calc R U . . .
H11B H 1.069380 0.369857 0.714996 0.149 Uiso 1 1 calc R U . . .
H11C H 1.061365 0.385329 0.797619 0.149 Uiso 1 1 calc R U . . .
C12 C 1.0177(3) 0.2075(3) 0.7848(2) 0.0881(11) Uani 1 1 d . . . . .
H12A H 1.059605 0.226965 0.831630 0.132 Uiso 1 1 calc R U . . .
H12B H 1.072839 0.195255 0.753020 0.132 Uiso 1 1 calc R U . . .
H12C H 0.974127 0.155254 0.791119 0.132 Uiso 1 1 calc R U . . .
O2 O 0.74789(19) 0.14571(12) 0.83525(10) 0.0615(5) Uani 1 1 d . . . . .
S2 S 0.75042(7) 0.08737(5) 0.90312(4) 0.05816(18) Uani 1 1 d . . . . .
C21 C 0.8823(3) 0.0283(3) 0.9057(2) 0.1010(13) Uani 1 1 d . . . . .
H21A H 0.884059 0.004271 0.857972 0.152 Uiso 1 1 calc R U . . .
H21B H 0.886373 -0.018519 0.940760 0.152 Uiso 1 1 calc R U . . .
H21C H 0.948381 0.066892 0.919699 0.152 Uiso 1 1 calc R U . . .
C22 C 0.6479(4) 0.0040(3) 0.8739(2) 0.0950(12) Uani 1 1 d . . . . .
H22A H 0.569493 0.027548 0.867620 0.143 Uiso 1 1 calc R U . . .
H22B H 0.656649 -0.041933 0.909972 0.143 Uiso 1 1 calc R U . . .
H22C H 0.661411 -0.019401 0.827979 0.143 Uiso 1 1 calc R U . . .
O3 O 0.61124(16) 0.39991(12) 0.81777(11) 0.0567(5) Uani 1 1 d . . . . .
S3 S 0.67500(6) 0.48511(5) 0.84759(4) 0.05804(18) Uani 1 1 d . . . . .
C31 C 0.6034(4) 0.5637(2) 0.7853(2) 0.0861(11) Uani 1 1 d . . . . .
H31A H 0.626257 0.555666 0.738435 0.129 Uiso 1 1 calc R U . . .
H31B H 0.625399 0.621521 0.803380 0.129 Uiso 1 1 calc R U . . .
H31C H 0.519565 0.556692 0.780159 0.129 Uiso 1 1 calc R U . . .
C32 C 0.6137(4) 0.5108(2) 0.92486(19) 0.0840(10) Uani 1 1 d . . . . .
H32A H 0.529258 0.512062 0.911400 0.126 Uiso 1 1 calc R U . . .
H32B H 0.641613 0.567321 0.943387 0.126 Uiso 1 1 calc R U . . .
H32C H 0.636603 0.467182 0.962125 0.126 Uiso 1 1 calc R U . . .
O4 O 0.53749(17) 0.22795(12) 0.86211(11) 0.0583(5) Uani 1 1 d . . . . .
S4 S 0.48226(8) 0.27476(6) 0.92141(5) 0.0712(2) Uani 1 1 d . . . . .
C41 C 0.5019(4) 0.1978(4) 0.9941(2) 0.1115(15) Uani 1 1 d . . . . .
H41A H 0.470508 0.141978 0.975982 0.167 Uiso 1 1 calc R U . . .
H41B H 0.461330 0.217786 1.031911 0.167 Uiso 1 1 calc R U . . .
H41C H 0.584460 0.191797 1.013840 0.167 Uiso 1 1 calc R U . . .
C42 C 0.3302(3) 0.2630(3) 0.8878(3) 0.0947(13) Uani 1 1 d . . . . .
H42A H 0.309119 0.295465 0.842873 0.142 Uiso 1 1 calc R U . . .
H42B H 0.286675 0.285015 0.923397 0.142 Uiso 1 1 calc R U . . .
H42C H 0.311981 0.202035 0.878656 0.142 Uiso 1 1 calc R U . . .
O5 O 0.74955(15) 0.30365(12) 0.92512(9) 0.0503(4) Uani 1 1 d . . . . .
S5 S 0.87920(6) 0.28663(5) 0.96342(4) 0.05144(17) Uani 1 1 d . . . . .
C51 C 0.8616(3) 0.2635(2) 1.05441(16) 0.0704(9) Uani 1 1 d . . . . .
H51A H 0.810018 0.306284 1.069843 0.106 Uiso 1 1 calc R U . . .
H51B H 0.937018 0.265647 1.086450 0.106 Uiso 1 1 calc R U . . .
H51C H 0.828104 0.206021 1.056317 0.106 Uiso 1 1 calc R U . . .
C52 C 0.9402(3) 0.3932(2) 0.97516(18) 0.0741(9) Uani 1 1 d . . . . .
H52A H 0.943112 0.418315 0.927987 0.111 Uiso 1 1 calc R U . . .
H52B H 1.018518 0.389943 1.003553 0.111 Uiso 1 1 calc R U . . .
H52C H 0.892035 0.429285 1.000322 0.111 Uiso 1 1 calc R U . . .
C6 C 0.6069(3) 0.2536(2) 0.70451(16) 0.0643(8) Uani 1 1 d . . . . .
H6A H 0.522339 0.254548 0.698102 0.096 Uiso 1 1 calc R U . . .
H6B H 0.632131 0.197850 0.688796 0.096 Uiso 1 1 calc R U . . .
H6C H 0.632872 0.299523 0.675741 0.096 Uiso 1 1 calc R U . . .
Cl1 Cl 0.24363(8) 0.51909(5) 0.85942(4) 0.0703(2) Uani 1 1 d D . . . .
O11 O 0.3005(3) 0.4704(2) 0.81195(19) 0.1335(12) Uani 1 1 d D . . . .
O12 O 0.1533(3) 0.5683(2) 0.81741(18) 0.1347(13) Uani 1 1 d D . . . .
O13 O 0.1971(3) 0.4620(2) 0.90588(15) 0.1139(10) Uani 1 1 d D . . . .
O14 O 0.3229(3) 0.5782(2) 0.90249(17) 0.1089(9) Uani 1 1 d D . . . .
Cl2 Cl 0.24543(9) -0.00531(5) 0.89096(5) 0.0739(2) Uani 1 1 d D U . . .
O21 O 0.2019(13) 0.0629(5) 0.8521(7) 0.190(6) Uani 0.627(13) 1 d D . P A 1
O22 O 0.1560(7) -0.0363(7) 0.9269(5) 0.157(4) Uani 0.627(13) 1 d D . P A 1
O23 O 0.2682(9) -0.0734(6) 0.8484(7) 0.191(6) Uani 0.627(13) 1 d D . P A 1
O24 O 0.3426(10) 0.0173(8) 0.9414(7) 0.208(6) Uani 0.627(13) 1 d D . P A 1
O21B O 0.213(2) 0.0459(13) 0.9428(10) 0.224(10) Uani 0.373(13) 1 d D U P A 2
O22B O 0.1993(16) 0.0258(17) 0.8236(9) 0.205(12) Uani 0.373(13) 1 d D U P A 2
O23B O 0.3600(10) 0.0061(18) 0.8941(9) 0.212(10) Uani 0.373(13) 1 d D U P A 2
O24B O 0.226(2) -0.0861(8) 0.9001(12) 0.236(12) Uani 0.373(13) 1 d D U P A 2
Cl3 Cl 0.20400(8) 0.24935(6) 0.59644(7) 0.0830(3) Uani 1 1 d D U . . .
O31 O 0.1506(15) 0.2010(14) 0.6410(10) 0.190(9) Uani 0.433(12) 1 d D U P B 1
O32 O 0.2291(18) 0.1924(8) 0.5473(9) 0.211(9) Uani 0.433(12) 1 d D U P B 1
O33 O 0.1266(12) 0.3133(8) 0.5726(14) 0.185(9) Uani 0.433(12) 1 d D U P B 1
O34 O 0.3017(12) 0.2895(9) 0.6309(12) 0.220(9) Uani 0.433(12) 1 d D U P B 1
O31B O 0.1612(8) 0.1676(5) 0.6138(6) 0.123(4) Uani 0.567(12) 1 d D U P B 2
O32B O 0.191(2) 0.3028(9) 0.6504(10) 0.280(10) Uani 0.567(12) 1 d D U P B 2
O33B O 0.1447(10) 0.2756(10) 0.5280(6) 0.184(7) Uani 0.567(12) 1 d D U P B 2
O34B O 0.3209(5) 0.2410(7) 0.5937(5) 0.126(4) Uani 0.567(12) 1 d D U P B 2

loop_
_atom_site_aniso_label
_atom_site_aniso_U_11
_atom_site_aniso_U_22
_atom_site_aniso_U_33
_atom_site_aniso_U_23
_atom_site_aniso_U_13
_atom_site_aniso_U_12
Sn1 0.04208(10) 0.04120(11) 0.04101(10) -0.00053(7) 0.00925(7) -0.00118(7)
O1 0.0458(10) 0.0676(12) 0.0450(9) -0.0039(9) 0.0139(8) -0.0098(9)
S1 0.0526(4) 0.0749(5) 0.0450(4) -0.0013(3) 0.0167(3) -0.0060(3)
C11 0.090(3) 0.099(3) 0.121(3) 0.004(3) 0.052(2) -0.033(2)
C12 0.067(2) 0.097(3) 0.104(3) 0.009(2) 0.027(2) 0.016(2)
O2 0.0846(14) 0.0479(10) 0.0581(11) 0.0070(9) 0.0293(10) 0.0162(10)
S2 0.0725(5) 0.0506(4) 0.0535(4) 0.0057(3) 0.0171(3) 0.0114(3)
C21 0.091(3) 0.088(3) 0.128(3) 0.032(2) 0.031(2) 0.039(2)
C22 0.105(3) 0.075(2) 0.102(3) 0.012(2) 0.011(2) -0.016(2)
O3 0.0536(11) 0.0454(10) 0.0683(12) -0.0022(9) 0.0035(9) 0.0065(8)
S3 0.0575(4) 0.0456(4) 0.0691(4) -0.0028(3) 0.0067(3) 0.0047(3)
C31 0.118(3) 0.0562(19) 0.080(2) 0.0082(17) 0.008(2) 0.013(2)
C32 0.107(3) 0.077(2) 0.069(2) -0.0171(18) 0.0191(19) 0.004(2)
O4 0.0542(11) 0.0589(12) 0.0670(12) -0.0086(9) 0.0250(9) -0.0112(9)
S4 0.0607(5) 0.0731(5) 0.0882(6) -0.0187(4) 0.0362(4) -0.0136(4)
C41 0.099(3) 0.172(5) 0.072(2) 0.017(3) 0.037(2) 0.010(3)
C42 0.058(2) 0.088(3) 0.143(4) 0.009(2) 0.033(2) 0.0087(19)
O5 0.0479(10) 0.0625(11) 0.0405(9) -0.0051(8) 0.0083(8) 0.0017(8)
S5 0.0497(4) 0.0616(4) 0.0422(3) -0.0019(3) 0.0064(3) 0.0025(3)
C51 0.080(2) 0.089(2) 0.0413(15) 0.0072(15) 0.0080(15) -0.0035(18)
C52 0.071(2) 0.077(2) 0.071(2) -0.0025(17) 0.0037(16) -0.0183(17)
C6 0.071(2) 0.0672(18) 0.0500(16) -0.0048(14) -0.0005(14) -0.0120(15)
Cl1 0.0799(5) 0.0664(5) 0.0674(5) 0.0034(4) 0.0204(4) 0.0037(4)
O11 0.172(3) 0.120(3) 0.132(3) -0.016(2) 0.090(2) 0.009(2)
O12 0.127(3) 0.120(3) 0.139(3) 0.021(2) -0.025(2) 0.027(2)
O13 0.146(3) 0.113(2) 0.0918(19) 0.0105(17) 0.0453(18) -0.029(2)
O14 0.105(2) 0.097(2) 0.119(2) -0.0057(17) 0.0062(17) -0.0146(17)
Cl2 0.0887(6) 0.0592(5) 0.0755(5) 0.0050(4) 0.0195(5) -0.0030(4)
O21 0.271(13) 0.082(5) 0.205(12) 0.066(6) 0.011(9) 0.032(5)
O22 0.143(6) 0.162(9) 0.189(7) 0.068(7) 0.093(5) 0.030(5)
O23 0.205(9) 0.114(7) 0.277(14) -0.094(8) 0.111(9) -0.001(6)
O24 0.159(9) 0.233(10) 0.200(11) -0.038(10) -0.047(8) -0.031(8)
O21B 0.30(2) 0.206(17) 0.218(16) -0.070(13) 0.179(16) 0.000(16)
O22B 0.150(12) 0.34(3) 0.113(9) 0.126(14) -0.010(8) -0.067(16)
O23B 0.077(6) 0.40(3) 0.155(13) -0.067(16) 0.018(7) -0.032(10)
O24B 0.38(3) 0.068(7) 0.27(2) 0.067(10) 0.07(2) -0.023(12)
Cl3 0.0692(5) 0.0711(5) 0.1183(8) 0.0024(5) 0.0424(5) 0.0008(4)
O31 0.143(10) 0.30(2) 0.146(11) 0.089(13) 0.079(9) -0.031(13)
O32 0.30(2) 0.144(10) 0.224(15) -0.083(10) 0.151(15) -0.008(11)
O33 0.121(8) 0.091(7) 0.35(3) 0.049(12) 0.060(14) 0.041(6)
O34 0.115(10) 0.165(12) 0.36(3) -0.073(13) -0.020(11) -0.043(8)
O31B 0.090(5) 0.092(4) 0.171(9) 0.045(5) -0.021(5) -0.030(3)
O32B 0.42(3) 0.183(11) 0.304(15) -0.122(12) 0.256(18) -0.041(14)
O33B 0.126(7) 0.244(17) 0.174(9) 0.132(10) 0.010(6) 0.005(8)
O34B 0.063(3) 0.171(9) 0.156(7) 0.051(6) 0.050(4) -0.001(4)

loop_
_atom_type_symbol
_atom_type_description
_atom_type_scat_dispersion_real
_atom_type_scat_dispersion_imag
_atom_type_scat_source
C C 0.0033 0.0016 'International Tables Vol C Tables 4.2.6.8 and 6.1.1.4'
H H 0.0000 0.0000 'International Tables Vol C Tables 4.2.6.8 and 6.1.1.4'
O O 0.0106 0.0060 'International Tables Vol C Tables 4.2.6.8 and 6.1.1.4'
S S 0.1246 0.1234 'International Tables Vol C Tables 4.2.6.8 and 6.1.1.4'
Cl Cl 0.1484 0.1585 'International Tables Vol C Tables 4.2.6.8 and 6.1.1.4'
Sn Sn -0.6537 1.4246 'International Tables Vol C Tables 4.2.6.8 and 6.1.1.4'

loop_
_geom_angle_atom_site_label_1
_geom_angle_atom_site_label_2
_geom_angle_atom_site_label_3
_geom_angle
O3 Sn1 O5 81.74(7)
O3 Sn1 O4 88.33(8)
O5 Sn1 O4 82.48(8)
O3 Sn1 C6 93.66(11)
O5 Sn1 C6 175.17(10)
O4 Sn1 C6 98.90(11)
O3 Sn1 O2 169.09(7)
O5 Sn1 O2 88.44(8)
O4 Sn1 O2 85.67(8)
C6 Sn1 O2 96.27(11)
O3 Sn1 O1 94.74(8)
O5 Sn1 O1 78.85(7)
O4 Sn1 O1 160.42(8)
C6 Sn1 O1 100.19(11)
O2 Sn1 O1 87.98(8)
S1 O1 Sn1 126.63(11)
O1 S1 C12 104.39(16)
O1 S1 C11 101.13(16)
C12 S1 C11 100.6(2)
S1 C11 H11A 109.5
S1 C11 H11B 109.5
H11A C11 H11B 109.5
S1 C11 H11C 109.5
H11A C11 H11C 109.5
H11B C11 H11C 109.5
S1 C12 H12A 109.5
S1 C12 H12B 109.5
H12A C12 H12B 109.5
S1 C12 H12C 109.5
H12A C12 H12C 109.5
H12B C12 H12C 109.5
S2 O2 Sn1 128.74(11)
O2 S2 C22 104.80(16)
O2 S2 C21 101.85(16)
C22 S2 C21 99.7(2)
S2 C21 H21A 109.5
S2 C21 H21B 109.5
H21A C21 H21B 109.5
S2 C21 H21C 109.5
H21A C21 H21C 109.5
H21B C21 H21C 109.5
S2 C22 H22A 109.5
S2 C22 H22B 109.5
H22A C22 H22B 109.5
S2 C22 H22C 109.5
H22A C22 H22C 109.5
H22B C22 H22C 109.5
S3 O3 Sn1 128.91(11)
O3 S3 C32 104.09(15)
O3 S3 C31 101.62(15)
C32 S3 C31 99.94(19)
S3 C31 H31A 109.5
S3 C31 H31B 109.5
H31A C31 H31B 109.5
S3 C31 H31C 109.5
H31A C31 H31C 109.5
H31B C31 H31C 109.5
S3 C32 H32A 109.5
S3 C32 H32B 109.5
H32A C32 H32B 109.5
S3 C32 H32C 109.5
H32A C32 H32C 109.5
H32B C32 H32C 109.5
S4 O4 Sn1 126.53(11)
O4 S4 C42 102.41(18)
O4 S4 C41 102.93(18)
C42 S4 C41 100.5(2)
S4 C41 H41A 109.5
S4 C41 H41B 109.5
H41A C41 H41B 109.5
S4 C41 H41C 109.5
H41A C41 H41C 109.5
H41B C41 H41C 109.5
S4 C42 H42A 109.5
S4 C42 H42B 109.5
H42A C42 H42B 109.5
S4 C42 H42C 109.5
H42A C42 H42C 109.5
H42B C42 H42C 109.5
S5 O5 Sn1 125.02(10)
O5 S5 C52 103.34(14)
O5 S5 C51 101.52(14)
C52 S5 C51 100.26(16)
S5 C51 H51A 109.5
S5 C51 H51B 109.5
H51A C51 H51B 109.5
S5 C51 H51C 109.5
H51A C51 H51C 109.5
H51B C51 H51C 109.5
S5 C52 H52A 109.5
S5 C52 H52B 109.5
H52A C52 H52B 109.5
S5 C52 H52C 109.5
H52A C52 H52C 109.5
H52B C52 H52C 109.5
Sn1 C6 H6A 109.5
Sn1 C6 H6B 109.5
H6A C6 H6B 109.5
Sn1 C6 H6C 109.5
H6A C6 H6C 109.5
H6B C6 H6C 109.5
O13 Cl1 O12 110.2(2)
O13 Cl1 O11 109.5(2)
O12 Cl1 O11 108.7(2)
O13 Cl1 O14 109.18(19)
O12 Cl1 O14 108.1(2)
O11 Cl1 O14 111.2(2)
O24B Cl2 O23B 108.8(16)
O24B Cl2 O21B 112.9(12)
O23B Cl2 O21B 107.4(11)
O24B Cl2 O22B 114.5(13)
O23B Cl2 O22B 102.5(11)
O21B Cl2 O22B 110.0(13)
O21 Cl2 O23 112.5(7)
O21 Cl2 O24 111.1(8)
O23 Cl2 O24 111.7(8)
O21 Cl2 O22 106.6(7)
O23 Cl2 O22 104.8(5)
O24 Cl2 O22 109.9(7)
O32 Cl3 O34 110.9(11)
O32 Cl3 O31 104.3(10)
O34 Cl3 O31 113.6(13)
O32 Cl3 O33 117.7(12)
O34 Cl3 O33 106.1(10)
O31 Cl3 O33 104.4(12)
O32B Cl3 O34B 109.5(10)
O32B Cl3 O33B 114.3(10)
O34B Cl3 O33B 108.6(6)
O32B Cl3 O31B 106.4(7)
O34B Cl3 O31B 108.5(6)
O33B Cl3 O31B 109.4(7)

loop_
_geom_bond_atom_site_label_1
_geom_bond_atom_site_label_2
_geom_bond_distance
Sn1 O3 2.090(2)
Sn1 O5 2.0925(19)
Sn1 O4 2.098(2)
Sn1 C6 2.098(3)
Sn1 O2 2.099(2)
Sn1 O1 2.113(2)
O1 S1 1.5464(19)
S1 C12 1.755(4)
S1 C11 1.756(4)
C11 H11A 0.9600
C11 H11B 0.9600
C11 H11C 0.9600
C12 H12A 0.9600
C12 H12B 0.9600
C12 H12C 0.9600
O2 S2 1.535(2)
S2 C22 1.752(4)
S2 C21 1.760(4)
C21 H21A 0.9600
C21 H21B 0.9600
C21 H21C 0.9600
C22 H22A 0.9600
C22 H22B 0.9600
C22 H22C 0.9600
O3 S3 1.543(2)
S3 C32 1.752(3)
S3 C31 1.760(3)
C31 H31A 0.9600
C31 H31B 0.9600
C31 H31C 0.9600
C32 H32A 0.9600
C32 H32B 0.9600
C32 H32C 0.9600
O4 S4 1.541(2)
S4 C42 1.759(4)
S4 C41 1.768(4)
C41 H41A 0.9600
C41 H41B 0.9600
C41 H41C 0.9600
C42 H42A 0.9600
C42 H42B 0.9600
C42 H42C 0.9600
O5 S5 1.555(2)
S5 C52 1.767(3)
S5 C51 1.769(3)
C51 H51A 0.9600
C51 H51B 0.9600
C51 H51C 0.9600
C52 H52A 0.9600
C52 H52B 0.9600
C52 H52C 0.9600
C6 H6A 0.9600
C6 H6B 0.9600
C6 H6C 0.9600
Cl1 O13 1.397(3)
Cl1 O12 1.399(3)
Cl1 O11 1.402(3)
Cl1 O14 1.420(3)
Cl2 O24B 1.268(10)
Cl2 O21 1.311(7)
Cl2 O23B 1.324(12)
Cl2 O21B 1.344(10)
Cl2 O22B 1.351(12)
Cl2 O23 1.357(6)
Cl2 O24 1.366(8)
Cl2 O22 1.407(6)
Cl3 O32B 1.319(8)
Cl3 O32 1.327(8)
Cl3 O34 1.337(10)
Cl3 O31 1.337(11)
Cl3 O33 1.340(10)
Cl3 O34B 1.364(6)
Cl3 O33B 1.385(8)
Cl3 O31B 1.398(7)
